data_4305934
loop_
_publ_author_name
'Santiago Reinoso'
'Michael H. Dickman'
'Antonia Praetorius'
'Luis Fernando Piedra-Garza'
'Ulrich Kortz'

_publ_contact_author_address
;
School of Engineering and Science,
Jacobs University Bremen,
P.O. Box 750 561,
28725 Bremen, Germany
;
_publ_contact_author_email u.kortz@jacobs-university.de
_publ_contact_author_fax '+49-421-200 3229'
_publ_contact_author_name 'Ulrich Kortz'
_publ_section_title
;
Phenyltin-Substituted 9-Tungstogermanate and Comparison with Its
Tungstosilicate Analogue
;
_journal_name_full 'Inorganic Chemistry'
_journal_page_first 8798
_journal_page_last 8806
_journal_paper_doi 10.1021/ic800852d
_journal_volume 47
_journal_year 2008
_chemical_formula_sum 'C18 H36 Cs3 Na O46 Si Sn3 W9'
_chemical_formula_weight 3449.00
_chemical_name_systematic
;
 ?
;
_space_group_IT_number 148
_symmetry_cell_setting rhombohedral
_symmetry_space_group_name_Hall '-R 3'
_symmetry_space_group_name_H-M 'R -3 :H'
_atom_sites_solution_hydrogens geom
_atom_sites_solution_primary direct
_atom_sites_solution_secondary difmap
_audit_creation_method SHELXL-97
_cell_angle_alpha 90.00
_cell_angle_beta 90.00
_cell_angle_gamma 120.00
_cell_formula_units_Z 6
_cell_length_a 16.75840(10)
_cell_length_b 16.75840(10)
_cell_length_c 33.6877(5)
_cell_measurement_reflns_used 9871
_cell_measurement_temperature 296(2)
_cell_measurement_theta_max 30.91
_cell_measurement_theta_min 3.03
_cell_volume 8193.46(14)
_computing_cell_refinement 'Bruker SMART'
_computing_data_collection 'Bruker SMART'
_computing_data_reduction 'Bruker SAINT'
_computing_molecular_graphics 'Bruker SHELXTL'
_computing_publication_material 'Bruker SHELXTL'
_computing_structure_refinement 'SHELXL-97 (Sheldrick, 1997)'
_computing_structure_solution 'SHELXS-97 (Sheldrick, 1990)'
_diffrn_ambient_temperature 296(2)
_diffrn_measured_fraction_theta_full 0.997
_diffrn_measured_fraction_theta_max 0.997
_diffrn_measurement_device_type 'CCD area detector'
_diffrn_measurement_method 'phi and omega scans'
_diffrn_radiation_monochromator graphite
_diffrn_radiation_source 'sealed tube'
_diffrn_radiation_type MoK\a
_diffrn_radiation_wavelength 0.71073
_diffrn_reflns_av_R_equivalents 0.0717
_diffrn_reflns_av_sigmaI/netI 0.0248
_diffrn_reflns_limit_h_max 24
_diffrn_reflns_limit_h_min -24
_diffrn_reflns_limit_k_max 24
_diffrn_reflns_limit_k_min -24
_diffrn_reflns_limit_l_max 49
_diffrn_reflns_limit_l_min -44
_diffrn_reflns_number 116640
_diffrn_reflns_theta_full 31.62
_diffrn_reflns_theta_max 31.62
_diffrn_reflns_theta_min 3.33
_exptl_absorpt_coefficient_mu 22.322
_exptl_absorpt_correction_T_max 0.1021
_exptl_absorpt_correction_T_min 0.0900
_exptl_absorpt_correction_type multi-scan
_exptl_absorpt_process_details SADABS
_exptl_crystal_colour colorless
_exptl_crystal_density_diffrn 4.194
_exptl_crystal_density_meas 0
_exptl_crystal_density_method 'not measured'
_exptl_crystal_description rhombohedron
_exptl_crystal_F_000 9108
_exptl_crystal_size_max 0.21
_exptl_crystal_size_mid 0.19
_exptl_crystal_size_min 0.19
_refine_diff_density_max 2.558
_refine_diff_density_min -3.683
_refine_diff_density_rms 0.350
_refine_ls_extinction_method none
_refine_ls_goodness_of_fit_ref 1.016
_refine_ls_hydrogen_treatment constr
_refine_ls_matrix_type full
_refine_ls_number_parameters 137
_refine_ls_number_reflns 6099
_refine_ls_number_restraints 0
_refine_ls_restrained_S_all 1.016
_refine_ls_R_factor_all 0.0535
_refine_ls_R_factor_gt 0.0401
_refine_ls_shift/su_max 0.002
_refine_ls_shift/su_mean 0.000
_refine_ls_structure_factor_coef Fsqd
_refine_ls_weighting_details 'calc w=1/[\s^2^(Fo^2^)+(0.0700P)^2^+300.0000P] where P=(Fo^2^+2Fc^2^)/3'
_refine_ls_weighting_scheme calc
_refine_ls_wR_factor_gt 0.1121
_refine_ls_wR_factor_ref 0.1248
_reflns_number_gt 4981
_reflns_number_total 6099
_reflns_threshold_expression >2sigma(I)
_cod_data_source_file ic800852d_si_001_4.cif
_cod_data_source_block CsNa-2
_cod_depositor_comments
;
The following automatic conversions were performed:
'_symmetry_cell_setting' value 'Rhombohedral' changed to 'rhombohedral'
according to '/home/saulius/struct/CIF-dictionaries/cif_core.dic'
dictionary named 'cif_core.dic' version 2.4.1 from 2010-06-29.

Automatic conversion script
Id: cif_fix_enum 1527 2010-12-29 10:47:43Z saulius 
;
_cod_original_cell_volume 8193.45(14)
_cod_original_sg_symbol_H-M 'R -3'
_cod_database_code 4305934

loop_
_symmetry_equiv_pos_as_xyz
'x, y, z'
'-y, x-y, z'
'-x+y, -x, z'
'x+2/3, y+1/3, z+1/3'
'-y+2/3, x-y+1/3, z+1/3'
'-x+y+2/3, -x+1/3, z+1/3'
'x+1/3, y+2/3, z+2/3'
'-y+1/3, x-y+2/3, z+2/3'
'-x+y+1/3, -x+2/3, z+2/3'
'-x, -y, -z'
'y, -x+y, -z'
'x-y, x, -z'
'-x+2/3, -y+1/3, -z+1/3'
'y+2/3, -x+y+1/3, -z+1/3'
'x-y+2/3, x+1/3, -z+1/3'
'-x+1/3, -y+2/3, -z+2/3'
'y+1/3, -x+y+2/3, -z+2/3'
'x-y+1/3, x+2/3, -z+2/3'

loop_
_atom_site_label
_atom_site_type_symbol
_atom_site_fract_x
_atom_site_fract_y
_atom_site_fract_z
_atom_site_U_iso_or_equiv
_atom_site_adp_type
_atom_site_occupancy
_atom_site_symmetry_multiplicity
_atom_site_calc_flag
_atom_site_refinement_flags
_atom_site_disorder_assembly
_atom_site_disorder_group
W2 W 0.16292(2) 0.42351(2) 0.881404(10) 0.02791(9) Uani 1 1 d . . .
W1 W 0.09247(2) 0.58363(2) 0.882458(11) 0.02879(9) Uani 1 1 d . . .
W3 W 0.30321(2) 0.53875(2) 0.970445(10) 0.03052(9) Uani 1 1 d . . .
Si Si 0.3333 0.6667 0.88111(10) 0.0206(6) Uani 1 3 d S . .
Sn1 Sn 0.18444(4) 0.54990(4) 0.800569(17) 0.02732(12) Uani 1 1 d . . .
O3SN O 0.2460(4) 0.6911(4) 0.78997(19) 0.0307(12) Uiso 1 1 d . . .
O1SI O 0.2327(4) 0.5885(4) 0.86378(17) 0.0259(10) Uiso 1 1 d . . .
O12 O 0.0736(4) 0.4617(4) 0.89179(19) 0.0320(12) Uiso 1 1 d . . .
O2T O 0.0963(5) 0.3086(5) 0.8920(2) 0.0375(14) Uiso 1 1 d . . .
O1T O -0.0181(5) 0.5609(5) 0.8918(2) 0.0379(14) Uiso 1 1 d . . .
O1SN O 0.0812(4) 0.5609(4) 0.82812(18) 0.0304(12) Uiso 1 1 d . . .
O3A O 0.4119(5) 0.6449(5) 0.9931(2) 0.0352(13) Uiso 1 1 d . . .
O3T O 0.2872(5) 0.4586(5) 1.0052(2) 0.0441(16) Uiso 1 1 d . . .
O2SI O 0.3333 0.6667 0.9295(3) 0.0271(18) Uiso 1 3 d S . .
O2SN O 0.1425(4) 0.4261(4) 0.82812(19) 0.0310(12) Uiso 1 1 d . . .
O1B O 0.1601(4) 0.7143(4) 0.87327(19) 0.0320(12) Uiso 1 1 d . . .
O23 O 0.2101(4) 0.4715(4) 0.9342(2) 0.0337(12) Uiso 1 1 d . . .
O1A O 0.1447(4) 0.6148(4) 0.93449(19) 0.0312(12) Uiso 1 1 d . . .
C1 C 0.1225(5) 0.5029(5) 0.7434(2) 0.0250(13) Uiso 1 1 d . . .
C6 C 0.0617(7) 0.4106(8) 0.7382(3) 0.043(2) Uiso 1 1 d . . .
H6 H 0.0515 0.3693 0.7587 0.052 Uiso 1 1 calc R . .
C5 C 0.0153(9) 0.3788(9) 0.7021(4) 0.055(3) Uiso 1 1 d . . .
H5 H -0.0263 0.3163 0.6989 0.066 Uiso 1 1 calc R . .
C4 C 0.0297(9) 0.4368(9) 0.6720(4) 0.053(3) Uiso 1 1 d . . .
H4 H -0.0023 0.4143 0.6483 0.064 Uiso 1 1 calc R . .
C3 C 0.0934(10) 0.5321(10) 0.6762(4) 0.058(3) Uiso 1 1 d . . .
H3 H 0.1037 0.5725 0.6553 0.069 Uiso 1 1 calc R . .
C2 C 0.1404(8) 0.5647(8) 0.7120(3) 0.046(2) Uiso 1 1 d . . .
H2 H 0.1833 0.6269 0.7150 0.055 Uiso 1 1 calc R . .
Na1 Na -0.3333 0.3333 0.8854(4) 0.077(3) Uiso 1 3 d S . .
Cs1 Cs -0.28365(6) 0.60425(7) 0.91128(3) 0.0646(2) Uani 1 1 d . . .
O1W O -0.1997(7) 0.4372(7) 0.9231(3) 0.066(3) Uiso 1 1 d . . .
O2W O -0.3880(10) 0.5236(10) 0.8244(4) 0.089(4) Uiso 1 1 d . . .
O3W O -0.251(2) 0.304(2) 0.8356(11) 0.074(9) Uiso 0.33 1 d P . .

loop_
_atom_site_aniso_label
_atom_site_aniso_U_11
_atom_site_aniso_U_22
_atom_site_aniso_U_33
_atom_site_aniso_U_23
_atom_site_aniso_U_13
_atom_site_aniso_U_12
W2 0.02772(15) 0.02364(14) 0.03000(17) 0.00055(11) 0.00263(11) 0.01107(12)
W1 0.02359(14) 0.02972(16) 0.03262(18) -0.00471(12) 0.00055(11) 0.01299(12)
W3 0.03481(17) 0.03087(16) 0.02576(17) 0.00359(12) 0.00200(12) 0.01633(13)
Si 0.0199(9) 0.0199(9) 0.0218(16) 0.000 0.000 0.0100(4)
Sn1 0.0250(2) 0.0260(2) 0.0295(3) -0.00120(19) -0.00023(19) 0.01165(19)
Cs1 0.0596(5) 0.0691(5) 0.0640(5) 0.0162(4) -0.0024(4) 0.0313(4)

loop_
_atom_type_symbol
_atom_type_description
_atom_type_scat_dispersion_real
_atom_type_scat_dispersion_imag
_atom_type_scat_source
C C 0.0033 0.0016 'International Tables Vol C Tables 4.2.6.8 and 6.1.1.4'
H H 0.0000 0.0000 'International Tables Vol C Tables 4.2.6.8 and 6.1.1.4'
O O 0.0106 0.0060 'International Tables Vol C Tables 4.2.6.8 and 6.1.1.4'
Na Na 0.0362 0.0249 'International Tables Vol C Tables 4.2.6.8 and 6.1.1.4'
Si Si 0.0817 0.0704 'International Tables Vol C Tables 4.2.6.8 and 6.1.1.4'
Sn Sn -0.6537 1.4246 'International Tables Vol C Tables 4.2.6.8 and 6.1.1.4'
Cs Cs -0.3680 2.1192 'International Tables Vol C Tables 4.2.6.8 and 6.1.1.4'
W W -0.8490 6.8722 'International Tables Vol C Tables 4.2.6.8 and 6.1.1.4'

loop_
_geom_angle_atom_site_label_1
_geom_angle_atom_site_label_2
_geom_angle_atom_site_label_3
_geom_angle
_geom_angle_site_symmetry_1
_geom_angle_site_symmetry_3
_geom_angle_publ_flag
O2T W2 O2SN 102.0(3) . . ?
O2T W2 O1B 106.3(3) . 2_665 ?
O2SN W2 O1B 92.9(3) . 2_665 ?
O2T W2 O12 99.1(3) . . ?
O2SN W2 O12 89.2(3) . . ?
O1B W2 O12 153.5(3) 2_665 . ?
O2T W2 O23 100.1(3) . . ?
O2SN W2 O23 157.9(3) . . ?
O1B W2 O23 82.9(3) 2_665 . ?
O12 W2 O23 85.4(3) . . ?
O2T W2 O1SI 169.8(3) . . ?
O2SN W2 O1SI 74.2(2) . . ?
O1B W2 O1SI 83.5(2) 2_665 . ?
O12 W2 O1SI 71.7(2) . . ?
O23 W2 O1SI 83.7(2) . . ?
O2T W2 Cs1 52.7(2) . 3_455 ?
O2SN W2 Cs1 94.83(19) . 3_455 ?
O1B W2 Cs1 158.79(19) 2_665 3_455 ?
O12 W2 Cs1 46.52(19) . 3_455 ?
O23 W2 Cs1 96.87(19) . 3_455 ?
O1SI W2 Cs1 117.64(13) . 3_455 ?
O1T W1 O1SN 98.4(3) . . ?
O1T W1 O1A 100.9(3) . . ?
O1SN W1 O1A 160.8(3) . . ?
O1T W1 O1B 103.7(3) . . ?
O1SN W1 O1B 91.0(3) . . ?
O1A W1 O1B 84.7(3) . . ?
O1T W1 O12 98.5(3) . . ?
O1SN W1 O12 89.8(3) . . ?
O1A W1 O12 87.2(3) . . ?
O1B W1 O12 157.4(3) . . ?
O1T W1 O1SI 169.6(3) . . ?
O1SN W1 O1SI 75.3(2) . . ?
O1A W1 O1SI 85.7(2) . . ?
O1B W1 O1SI 84.8(2) . . ?
O12 W1 O1SI 73.6(2) . . ?
O3T W3 O23 102.8(3) . . ?
O3T W3 O1A 102.3(3) . 2_665 ?
O23 W3 O1A 87.4(3) . 2_665 ?
O3T W3 O3A 100.3(3) . 3_565 ?
O23 W3 O3A 90.7(3) . 3_565 ?
O1A W3 O3A 157.2(3) 2_665 3_565 ?
O3T W3 O3A 99.0(3) . . ?
O23 W3 O3A 158.2(3) . . ?
O1A W3 O3A 86.5(3) 2_665 . ?
O3A W3 O3A 86.9(4) 3_565 . ?
O3T W3 O2SI 171.7(3) . . ?
O23 W3 O2SI 84.3(3) . . ?
O1A W3 O2SI 82.2(2) 2_665 . ?
O3A W3 O2SI 75.0(2) 3_565 . ?
O3A W3 O2SI 74.1(2) . . ?
O2SI Si O1SI 110.8(2) . . ?
O2SI Si O1SI 110.9(2) . 3_565 ?
O1SI Si O1SI 108.1(2) . 3_565 ?
O2SI Si O1SI 110.9(2) . 2_665 ?
O1SI Si O1SI 108.1(2) . 2_665 ?
O1SI Si O1SI 108.1(2) 3_565 2_665 ?
O2SN Sn1 O1SN 90.5(2) . . ?
O2SN Sn1 O3SN 87.0(2) . 2_665 ?
O1SN Sn1 O3SN 161.7(2) . 2_665 ?
O2SN Sn1 O3SN 161.9(3) . . ?
O1SN Sn1 O3SN 86.4(2) . . ?
O3SN Sn1 O3SN 90.5(3) 2_665 . ?
O2SN Sn1 C1 100.2(3) . . ?
O1SN Sn1 C1 99.5(3) . . ?
O3SN Sn1 C1 98.8(3) 2_665 . ?
O3SN Sn1 C1 97.9(3) . . ?
O2SN Sn1 O1SI 75.8(2) . . ?
O1SN Sn1 O1SI 75.2(2) . . ?
O3SN Sn1 O1SI 86.6(2) 2_665 . ?
O3SN Sn1 O1SI 86.2(2) . . ?
C1 Sn1 O1SI 173.2(3) . . ?
O2SN Sn1 Cs1 108.79(17) . 17_446 ?
O1SN Sn1 Cs1 47.10(17) . 17_446 ?
O3SN Sn1 Cs1 149.93(18) 2_665 17_446 ?
O3SN Sn1 Cs1 81.84(17) . 17_446 ?
C1 Sn1 Cs1 54.2(2) . 17_446 ?
O1SI Sn1 Cs1 121.48(15) . 17_446 ?
Sn1 O3SN Sn1 142.4(3) 3_565 . ?
Si O1SI Sn1 130.0(3) . . ?
Si O1SI W1 122.2(3) . . ?
Sn1 O1SI W1 91.9(2) . . ?
Si O1SI W2 122.0(3) . . ?
Sn1 O1SI W2 90.28(19) . . ?
W1 O1SI W2 89.50(19) . . ?
W2 O12 W1 125.3(3) . . ?
W2 O12 Cs1 106.8(2) . 3_455 ?
W1 O12 Cs1 127.1(3) . 3_455 ?
W2 O2T Cs1 103.4(3) . 3_455 ?
W1 O1SN Sn1 117.4(3) . . ?
W1 O1SN Cs1 135.5(3) . 17_446 ?
Sn1 O1SN Cs1 106.7(2) . 17_446 ?
W3 O3A W3 121.1(3) 2_665 . ?
W3 O3T Cs1 153.3(4) . 10_567 ?
Si O2SI W3 125.4(2) . 3_565 ?
Si O2SI W3 125.4(2) . 2_665 ?
W3 O2SI W3 89.8(3) 3_565 2_665 ?
Si O2SI W3 125.4(2) . . ?
W3 O2SI W3 89.8(3) 3_565 . ?
W3 O2SI W3 89.8(3) 2_665 . ?
W2 O2SN Sn1 119.6(3) . . ?
W2 O1B W1 154.2(4) 3_565 . ?
W3 O23 W2 153.7(4) . . ?
W3 O1A W1 151.3(4) 3_565 . ?
C6 C1 C2 120.1(9) . . ?
C6 C1 Sn1 118.5(7) . . ?
C2 C1 Sn1 121.4(7) . . ?
C6 C1 Cs1 92.5(6) . 17_446 ?
C2 C1 Cs1 78.5(6) . 17_446 ?
Sn1 C1 Cs1 97.3(3) . 17_446 ?
C1 C6 C5 119.7(10) . . ?
C1 C6 H6 120.2 . . ?
C5 C6 H6 120.2 . . ?
C4 C5 C6 121.3(13) . . ?
C4 C5 H5 119.4 . . ?
C6 C5 H5 119.4 . . ?
C5 C4 C3 120.2(13) . . ?
C5 C4 H4 119.9 . . ?
C3 C4 H4 119.9 . . ?
C2 C3 C4 119.2(13) . . ?
C2 C3 Cs1 69.1(7) . 17_446 ?
C4 C3 Cs1 90.8(8) . 17_446 ?
C2 C3 H3 120.4 . . ?
C4 C3 H3 120.4 . . ?
Cs1 C3 H3 109.8 17_446 . ?
C3 C2 C1 119.5(11) . . ?
C3 C2 Cs1 89.9(8) . 17_446 ?
C1 C2 Cs1 79.2(6) . 17_446 ?
C3 C2 H2 120.2 . . ?
C1 C2 H2 120.2 . . ?
Cs1 C2 H2 100.9 17_446 . ?
O3W Na1 O3W 75.6(14) . 3_455 ?
O3W Na1 O3W 75.6(14) . 2_565 ?
O3W Na1 O3W 75.6(14) 3_455 2_565 ?
O3W Na1 O1W 92.9(9) . 3_455 ?
O3W Na1 O1W 95.6(9) 3_455 3_455 ?
O3W Na1 O1W 166.9(10) 2_565 3_455 ?
O3W Na1 O1W 95.6(9) . . ?
O3W Na1 O1W 166.9(10) 3_455 . ?
O3W Na1 O1W 92.9(9) 2_565 . ?
O1W Na1 O1W 94.5(5) 3_455 . ?
O3W Na1 O1W 166.9(10) . 2_565 ?
O3W Na1 O1W 92.9(9) 3_455 2_565 ?
O3W Na1 O1W 95.6(9) 2_565 2_565 ?
O1W Na1 O1W 94.5(5) 3_455 2_565 ?
O1W Na1 O1W 94.5(5) . 2_565 ?
O3W Na1 O3W 40.6(5) . 17_446 ?
O3W Na1 O3W 40.6(5) 3_455 17_446 ?
O3W Na1 O3W 87.7(12) 2_565 17_446 ?
O1W Na1 O3W 79.4(9) 3_455 17_446 ?
O1W Na1 O3W 134.3(9) . 17_446 ?
O1W Na1 O3W 130.9(9) 2_565 17_446 ?
O3W Na1 O3W 40.6(5) . 18_556 ?
O3W Na1 O3W 87.7(13) 3_455 18_556 ?
O3W Na1 O3W 40.6(5) 2_565 18_556 ?
O1W Na1 O3W 130.9(9) 3_455 18_556 ?
O1W Na1 O3W 79.4(9) . 18_556 ?
O1W Na1 O3W 134.3(9) 2_565 18_556 ?
O3W Na1 O3W 71.8(13) 17_446 18_556 ?
O3W Na1 O3W 87.7(12) . 16_456 ?
O3W Na1 O3W 40.6(5) 3_455 16_456 ?
O3W Na1 O3W 40.6(5) 2_565 16_456 ?
O1W Na1 O3W 134.3(9) 3_455 16_456 ?
O1W Na1 O3W 130.9(9) . 16_456 ?
O1W Na1 O3W 79.4(9) 2_565 16_456 ?
O3W Na1 O3W 71.8(13) 17_446 16_456 ?
O3W Na1 O3W 71.8(13) 18_556 16_456 ?
O3W Na1 Na1 45.1(9) . 16_456 ?
O3W Na1 Na1 45.1(9) 3_455 16_456 ?
O3W Na1 Na1 45.1(9) 2_565 16_456 ?
O1W Na1 Na1 122.0(4) 3_455 16_456 ?
O1W Na1 Na1 122.0(4) . 16_456 ?
O1W Na1 Na1 122.0(4) 2_565 16_456 ?
O3W Na1 Na1 42.6(8) 17_446 16_456 ?
O3W Na1 Na1 42.6(9) 18_556 16_456 ?
O3W Na1 Na1 42.6(8) 16_456 16_456 ?
O3W Na1 Cs1 56.9(9) . 3_455 ?
O3W Na1 Cs1 122.7(9) 3_455 3_455 ?
O3W Na1 Cs1 116.0(9) 2_565 3_455 ?
O1W Na1 Cs1 60.4(3) 3_455 3_455 ?
O1W Na1 Cs1 56.5(2) . 3_455 ?
O1W Na1 Cs1 136.2(5) 2_565 3_455 ?
O3W Na1 Cs1 82.4(8) 17_446 3_455 ?
O3W Na1 Cs1 76.8(8) 18_556 3_455 ?
O3W Na1 Cs1 144.1(9) 16_456 3_455 ?
Na1 Na1 Cs1 101.76(16) 16_456 3_455 ?
O3W Na1 Cs1 116.0(9) . 2_565 ?
O3W Na1 Cs1 56.9(9) 3_455 2_565 ?
O3W Na1 Cs1 122.7(9) 2_565 2_565 ?
O1W Na1 Cs1 56.5(3) 3_455 2_565 ?
O1W Na1 Cs1 136.2(5) . 2_565 ?
O1W Na1 Cs1 60.4(3) 2_565 2_565 ?
O3W Na1 Cs1 76.8(8) 17_446 2_565 ?
O3W Na1 Cs1 144.1(9) 18_556 2_565 ?
O3W Na1 Cs1 82.4(8) 16_456 2_565 ?
Na1 Na1 Cs1 101.76(16) 16_456 2_565 ?
Cs1 Na1 Cs1 115.95(11) 3_455 2_565 ?
O3T Cs1 O12 111.17(19) 10_567 2_565 ?
O3T Cs1 O2W 140.3(3) 10_567 . ?
O12 Cs1 O2W 60.8(3) 2_565 . ?
O3T Cs1 O2T 120.84(19) 10_567 2_565 ?
O12 Cs1 O2T 50.50(17) 2_565 2_565 ?
O2W Cs1 O2T 85.5(3) . 2_565 ?
O3T Cs1 O1SN 144.45(19) 10_567 18_556 ?
O12 Cs1 O1SN 98.16(16) 2_565 18_556 ?
O2W Cs1 O1SN 71.7(3) . 18_556 ?
O2T Cs1 O1SN 64.13(16) 2_565 18_556 ?
O3T Cs1 O2W 118.5(3) 10_567 17_446 ?
O12 Cs1 O2W 125.8(3) 2_565 17_446 ?
O2W Cs1 O2W 67.3(3) . 17_446 ?
O2T Cs1 O2W 112.7(3) 2_565 17_446 ?
O1SN Cs1 O2W 49.3(2) 18_556 17_446 ?
O3T Cs1 O1W 67.7(2) 10_567 2_565 ?
O12 Cs1 O1W 84.7(2) 2_565 2_565 ?
O2W Cs1 O1W 72.8(3) . 2_565 ?
O2T Cs1 O1W 135.1(2) 2_565 2_565 ?
O1SN Cs1 O1W 137.1(2) 18_556 2_565 ?
O2W Cs1 O1W 94.8(3) 17_446 2_565 ?
O3T Cs1 O3W 115.4(6) 10_567 2_565 ?
O12 Cs1 O3W 98.3(6) 2_565 2_565 ?
O2W Cs1 O3W 40.3(6) . 2_565 ?
O2T Cs1 O3W 122.3(6) 2_565 2_565 ?
O1SN Cs1 O3W 78.0(6) 18_556 2_565 ?
O2W Cs1 O3W 41.5(6) 17_446 2_565 ?
O1W Cs1 O3W 59.3(6) 2_565 2_565 ?
O3T Cs1 C2 78.6(2) 10_567 18_556 ?
O12 Cs1 C2 117.9(2) 2_565 18_556 ?
O2W Cs1 C2 140.9(3) . 18_556 ?
O2T Cs1 C2 71.4(2) 2_565 18_556 ?
O1SN Cs1 C2 69.9(2) 18_556 18_556 ?
O2W Cs1 C2 92.6(3) 17_446 18_556 ?
O1W Cs1 C2 144.8(3) 2_565 18_556 ?
O3W Cs1 C2 133.9(6) 2_565 18_556 ?
O3T Cs1 C1 90.9(2) 10_567 18_556 ?
O12 Cs1 C1 130.28(17) 2_565 18_556 ?
O2W Cs1 C1 124.9(3) . 18_556 ?
O2T Cs1 C1 79.82(17) 2_565 18_556 ?
O1SN Cs1 C1 54.04(16) 18_556 18_556 ?
O2W Cs1 C1 70.4(3) 17_446 18_556 ?
O1W Cs1 C1 144.6(2) 2_565 18_556 ?
O3W Cs1 C1 111.8(6) 2_565 18_556 ?
C2 Cs1 C1 22.3(2) 18_556 18_556 ?
O3T Cs1 O1W 65.4(2) 10_567 . ?
O12 Cs1 O1W 141.3(2) 2_565 . ?
O2W Cs1 O1W 96.2(3) . . ?
O2T Cs1 O1W 166.3(2) 2_565 . ?
O1SN Cs1 O1W 103.5(2) 18_556 . ?
O2W Cs1 O1W 56.4(3) 17_446 . ?
O1W Cs1 O1W 57.8(3) 2_565 . ?
O3W Cs1 O1W 56.5(6) 2_565 . ?
C2 Cs1 O1W 99.6(3) 18_556 . ?
C1 Cs1 O1W 88.2(2) 18_556 . ?
O3T Cs1 C3 57.6(3) 10_567 18_556 ?
O12 Cs1 C3 123.2(2) 2_565 18_556 ?
O2W Cs1 C3 161.6(3) . 18_556 ?
O2T Cs1 C3 85.6(2) 2_565 18_556 ?
O1SN Cs1 C3 89.9(2) 18_556 18_556 ?
O2W Cs1 C3 101.6(3) 17_446 18_556 ?
O1W Cs1 C3 124.2(3) 2_565 18_556 ?
O3W Cs1 C3 138.2(6) 2_565 18_556 ?
C2 Cs1 C3 21.1(3) 18_556 18_556 ?
C1 Cs1 C3 37.3(2) 18_556 18_556 ?
O1W Cs1 C3 88.8(3) . 18_556 ?
Na1 O1W Cs1 89.3(3) . 3_455 ?
Na1 O1W Cs1 85.6(3) . . ?
Cs1 O1W Cs1 167.3(4) 3_455 . ?
Cs1 O2W Cs1 160.1(5) . 18_556 ?
O3W O3W O3W 119.2(8) 18_556 17_446 ?
O3W O3W Na1 73.2(17) 18_556 . ?
O3W O3W Na1 73.2(17) 17_446 . ?
O3W O3W Na1 66.2(17) 18_556 16_456 ?
O3W O3W Na1 66.2(17) 17_446 16_456 ?
Na1 O3W Na1 92.3(12) . 16_456 ?
O3W O3W Cs1 109(2) 18_556 3_455 ?
O3W O3W Cs1 120(2) 17_446 3_455 ?
Na1 O3W Cs1 89.4(11) . 3_455 ?
Na1 O3W Cs1 174.1(14) 16_456 3_455 ?

loop_
_geom_bond_atom_site_label_1
_geom_bond_atom_site_label_2
_geom_bond_distance
_geom_bond_site_symmetry_2
_geom_bond_publ_flag
W2 O2T 1.713(7) . ?
W2 O2SN 1.832(6) . ?
W2 O1B 1.918(6) 2_665 ?
W2 O12 1.931(6) . ?
W2 O23 1.951(7) . ?
W2 O1SI 2.476(6) . ?
W2 Cs1 4.1164(10) 3_455 ?
W1 O1T 1.724(7) . ?
W1 O1SN 1.860(6) . ?
W1 O1A 1.912(6) . ?
W1 O1B 1.922(6) . ?
W1 O12 1.931(6) . ?
W1 O1SI 2.395(6) . ?
W3 O3T 1.699(8) . ?
W3 O23 1.853(7) . ?
W3 O1A 1.892(6) 2_665 ?
W3 O3A 1.905(7) 3_565 ?
W3 O3A 1.956(7) . ?
W3 O2SI 2.381(6) . ?
Si O2SI 1.631(11) . ?
Si O1SI 1.640(6) . ?
Si O1SI 1.640(6) 3_565 ?
Si O1SI 1.640(6) 2_665 ?
Sn1 O2SN 2.050(6) . ?
Sn1 O1SN 2.051(6) . ?
Sn1 O3SN 2.076(6) 2_665 ?
Sn1 O3SN 2.085(6) . ?
Sn1 C1 2.144(8) . ?
Sn1 O1SI 2.255(6) . ?
Sn1 Cs1 4.4452(11) 17_446 ?
O3SN Sn1 2.076(6) 3_565 ?
O12 Cs1 3.120(6) 3_455 ?
O2T Cs1 3.366(7) 3_455 ?
O1SN Cs1 3.399(6) 17_446 ?
O3A W3 1.905(7) 2_665 ?
O3T Cs1 2.995(8) 10_567 ?
O2SI W3 2.381(6) 3_565 ?
O2SI W3 2.381(6) 2_665 ?
O1B W2 1.918(6) 3_565 ?
O1A W3 1.892(6) 3_565 ?
C1 C6 1.374(13) . ?
C1 C2 1.403(13) . ?
C1 Cs1 3.632(8) 17_446 ?
C6 C5 1.398(17) . ?
C6 H6 0.9300 . ?
C5 C4 1.341(18) . ?
C5 H5 0.9300 . ?
C4 C3 1.417(19) . ?
C4 H4 0.9300 . ?
C3 C2 1.394(17) . ?
C3 Cs1 3.881(14) 17_446 ?
C3 H3 0.9300 . ?
C2 Cs1 3.625(11) 17_446 ?
C2 H2 0.9300 . ?
Na1 O3W 2.38(4) . ?
Na1 O3W 2.38(4) 3_455 ?
Na1 O3W 2.38(4) 2_565 ?
Na1 O1W 2.401(12) 3_455 ?
Na1 O1W 2.401(13) . ?
Na1 O1W 2.401(12) 2_565 ?
Na1 O3W 2.49(4) 17_446 ?
Na1 O3W 2.49(4) 18_556 ?
Na1 O3W 2.49(4) 16_456 ?
Na1 Na1 3.51(2) 16_456 ?
Na1 Cs1 4.276(3) 3_455 ?
Na1 Cs1 4.276(3) 2_565 ?
Cs1 O3T 2.995(8) 10_567 ?
Cs1 O12 3.120(6) 2_565 ?
Cs1 O2W 3.331(14) . ?
Cs1 O2T 3.366(7) 2_565 ?
Cs1 O1SN 3.399(6) 18_556 ?
Cs1 O2W 3.488(14) 17_446 ?
Cs1 O1W 3.566(11) 2_565 ?
Cs1 O3W 3.58(4) 2_565 ?
Cs1 C2 3.625(12) 18_556 ?
Cs1 C1 3.632(8) 18_556 ?
Cs1 O1W 3.730(10) . ?
Cs1 C3 3.881(14) 18_556 ?
O1W Cs1 3.566(10) 3_455 ?
O2W Cs1 3.488(14) 18_556 ?
O3W O3W 1.69(4) 18_556 ?
O3W O3W 1.69(4) 17_446 ?
O3W Na1 2.49(4) 16_456 ?
O3W Cs1 3.58(4) 3_455 ?
